data_2210665
loop_
_publ_author_name
'Hong-Juan Li'
'Li-Mei Sun'
'Zhi-Hong Liu'

_publ_section_title
;
 Bis(diethylenetriamine-\k^3^<i>N</i>)cobalt(II) dichloride monohydrate
;
_journal_coeditor_code HY2011
_journal_issue 10
_journal_name_full 'Acta Crystallographica Section E'
_journal_page_first m2522
_journal_page_last m2523
_journal_paper_doi 10.1107/S1600536806035896
_journal_volume 62
_journal_year 2006
_chemical_formula_iupac '[Co (C4 H13 N3)2] Cl2, H2 O'
_chemical_formula_moiety 'C8 H26 Co N6 2+, 2Cl -, H2 O'
_chemical_formula_sum 'C8 H28 Cl2 Co N6 O'
_chemical_formula_weight 354.19
_chemical_name_systematic
;
bis(diethylenetriamine-\k^3^N)cobalt(II) dichloride monohydrate
;
_space_group_IT_number 14
_symmetry_cell_setting monoclinic
_symmetry_space_group_name_Hall '-P 2ybc'
_symmetry_space_group_name_H-M 'P 1 21/c 1'
_atom_sites_solution_hydrogens geom
_atom_sites_solution_primary direct
_atom_sites_solution_secondary difmap
_audit_creation_method SHELXL-97
_cell_angle_alpha 90.00
_cell_angle_beta 102.097(4)
_cell_angle_gamma 90.00
_cell_formula_units_Z 4
_cell_length_a 13.459(4)
_cell_length_b 8.817(3)
_cell_length_c 13.951(4)
_cell_measurement_reflns_used 3117
_cell_measurement_temperature 298(2)
_cell_measurement_theta_max 26.462
_cell_measurement_theta_min 2.751
_cell_volume 1618.8(9)
_computing_cell_refinement 'SAINT (Bruker, 2001)'
_computing_data_collection 'SMART (Bruker, 2001)'
_computing_data_reduction SAINT
_computing_molecular_graphics 'SHELXTL (Bruker, 2001)'
_computing_publication_material SHELXTL
_computing_structure_refinement 'SHELXL97 (Sheldrick, 1997)'
_computing_structure_solution 'SHELXS97 (Sheldrick, 1997)'
_diffrn_ambient_temperature 298(2)
_diffrn_measured_fraction_theta_full 0.999
_diffrn_measured_fraction_theta_max 0.999
_diffrn_measurement_device_type 'Bruker SMART APEX area-detector'
_diffrn_measurement_method '\f and \w'
_diffrn_radiation_monochromator graphite
_diffrn_radiation_source 'fine-focus sealed tube'
_diffrn_radiation_type MoK\a
_diffrn_radiation_wavelength 0.71073
_diffrn_reflns_av_R_equivalents 0.0528
_diffrn_reflns_av_sigmaI/netI 0.0466
_diffrn_reflns_limit_h_max 16
_diffrn_reflns_limit_h_min -13
_diffrn_reflns_limit_k_max 8
_diffrn_reflns_limit_k_min -10
_diffrn_reflns_limit_l_max 16
_diffrn_reflns_limit_l_min -16
_diffrn_reflns_number 8122
_diffrn_reflns_theta_full 25.01
_diffrn_reflns_theta_max 25.01
_diffrn_reflns_theta_min 1.55
_exptl_absorpt_coefficient_mu 1.390
_exptl_absorpt_correction_T_max 0.552
_exptl_absorpt_correction_T_min 0.461
_exptl_absorpt_correction_type multi-scan
_exptl_absorpt_process_details '(SADABS; Bruker, 1999)'
_exptl_crystal_colour amaranth
_exptl_crystal_density_diffrn 1.453
_exptl_crystal_density_method 'not measured'
_exptl_crystal_description block
_exptl_crystal_F_000 748
_exptl_crystal_size_max 0.55
_exptl_crystal_size_mid 0.52
_exptl_crystal_size_min 0.44
_refine_diff_density_max 0.483
_refine_diff_density_min -0.347
_refine_ls_extinction_method none
_refine_ls_goodness_of_fit_ref 1.074
_refine_ls_hydrogen_treatment mixed
_refine_ls_matrix_type full
_refine_ls_number_parameters 171
_refine_ls_number_reflns 2863
_refine_ls_number_restraints 0
_refine_ls_restrained_S_all 1.074
_refine_ls_R_factor_all 0.0548
_refine_ls_R_factor_gt 0.0353
_refine_ls_shift/su_max 0.002
_refine_ls_shift/su_mean 0.000
_refine_ls_structure_factor_coef Fsqd
_refine_ls_weighting_details 'calc w=1/[\s^2^(Fo^2^)+(0.0425P)^2^+0.5627P] where P=(Fo^2^+2Fc^2^)/3'
_refine_ls_weighting_scheme calc
_refine_ls_wR_factor_gt 0.0845
_refine_ls_wR_factor_ref 0.0977
_reflns_number_gt 2167
_reflns_number_total 2865
_reflns_threshold_expression I>2\s(I)
_cod_data_source_file hy2011.cif
_cod_data_source_block I
_cod_depositor_comments
;
The following automatic conversions were performed:
'_symmetry_cell_setting' value 'Monoclinic' changed to 'monoclinic'
according to '/home/saulius/struct/CIF-dictionaries/cif_core.dic'
dictionary named 'cif_core.dic' version 2.4.1 from 2010-06-29.

Automatic conversion script
Id: cif_fix_enum 1527 2010-12-29 10:47:43Z saulius 

The following automatic conversions were performed:

'_symmetry_cell_setting' value 'Monoclinic' changed to 'monoclinic'
according to /home/saulius/struct/CIF-dictionaries/cif_core.dic
dictionary named 'cif_core.dic' version 2.4.1 from 2010-06-29.

Automatic conversion script
Id: cif_fix_values 1715 2011-07-08 13:25:40Z adriana 
;
_cod_original_cell_volume 1618.8(8)
_cod_original_sg_symbol_H-M 'P 21/c'
_cod_database_code 2210665
_cod_database_fobs_code 2210665

loop_
_symmetry_equiv_pos_as_xyz
'x, y, z'
'-x, y+1/2, -z+1/2'
'-x, -y, -z'
'x, -y-1/2, z-1/2'

loop_
_atom_site_type_symbol
_atom_site_label
_atom_site_fract_x
_atom_site_fract_y
_atom_site_fract_z
_atom_site_U_iso_or_equiv
_atom_site_adp_type
_atom_site_calc_flag
_atom_site_refinement_flags
_atom_site_occupancy
Co Co1 0.23756(3) 0.38919(5) 0.43651(3) 0.02817(15) Uani d . 1
Cl Cl1 0.46202(6) 0.72024(11) 0.35863(6) 0.0480(2) Uani d . 1
Cl Cl2 0.09185(6) 0.45032(11) 0.70239(6) 0.0477(3) Uani d . 1
N N1 0.29626(19) 0.4191(3) 0.59595(18) 0.0341(6) Uani d . 1
H H1A 0.2476 0.3964 0.6291 0.041 Uiso calc R 1
H H1B 0.3497 0.3575 0.6168 0.041 Uiso calc R 1
N N2 0.25384(19) 0.6292(3) 0.44274(17) 0.0344(6) Uani d . 1
H H2 0.3152 0.6526 0.4289 0.041 Uiso calc R 1
N N3 0.1674(2) 0.4476(3) 0.28461(19) 0.0502(8) Uani d . 1
H H3A 0.1987 0.3975 0.2431 0.060 Uiso calc R 1
H H3B 0.1014 0.4207 0.2715 0.060 Uiso calc R 1
N N4 0.3884(2) 0.3349(3) 0.41557(19) 0.0399(7) Uani d . 1
H H4A 0.4042 0.3946 0.3686 0.048 Uiso calc R 1
H H4B 0.4343 0.3514 0.4715 0.048 Uiso calc R 1
N N5 0.22410(19) 0.1488(3) 0.42213(18) 0.0331(6) Uani d . 1
H H5 0.1923 0.1270 0.3595 0.040 Uiso calc R 1
N N6 0.08617(19) 0.3562(3) 0.46929(18) 0.0360(6) Uani d . 1
H H6A 0.0855 0.3915 0.5297 0.043 Uiso calc R 1
H H6B 0.0394 0.4075 0.4258 0.043 Uiso calc R 1
O O1 0.6153(3) 0.9604(5) 0.2997(3) 0.0687(9) Uani d . 1
C C1 0.3274(3) 0.5789(4) 0.6126(2) 0.0439(9) Uani d . 1
H H1C 0.3957 0.5921 0.6018 0.053 Uiso calc R 1
H H1D 0.3273 0.6069 0.6798 0.053 Uiso calc R 1
C C2 0.2550(3) 0.6792(4) 0.5435(2) 0.0431(8) Uani d . 1
H H2A 0.1874 0.6718 0.5570 0.052 Uiso calc R 1
H H2B 0.2770 0.7841 0.5519 0.052 Uiso calc R 1
C C3 0.1747(3) 0.6936(4) 0.3650(2) 0.0448(9) Uani d . 1
H H3C 0.1869 0.8009 0.3578 0.054 Uiso calc R 1
H H3D 0.1087 0.6816 0.3816 0.054 Uiso calc R 1
C C4 0.1766(3) 0.6125(4) 0.2715(2) 0.0490(9) Uani d . 1
H H4C 0.1210 0.6479 0.2205 0.059 Uiso calc R 1
H H4D 0.2398 0.6345 0.2513 0.059 Uiso calc R 1
C C5 0.3910(3) 0.1747(4) 0.3868(3) 0.0471(9) Uani d . 1
H H5A 0.4604 0.1378 0.4025 0.057 Uiso calc R 1
H H5B 0.3660 0.1649 0.3166 0.057 Uiso calc R 1
C C6 0.3264(2) 0.0826(4) 0.4400(3) 0.0430(9) Uani d . 1
H H6C 0.3229 -0.0214 0.4169 0.052 Uiso calc R 1
H H6D 0.3558 0.0826 0.5097 0.052 Uiso calc R 1
C C7 0.1585(3) 0.1003(4) 0.4877(3) 0.0438(8) Uani d . 1
H H7A 0.1925 0.1160 0.5554 0.053 Uiso calc R 1
H H7B 0.1426 -0.0067 0.4782 0.053 Uiso calc R 1
C C8 0.0622(3) 0.1935(4) 0.4638(3) 0.0500(9) Uani d . 1
H H8A 0.0250 0.1686 0.3984 0.060 Uiso calc R 1
H H8B 0.0195 0.1693 0.5098 0.060 Uiso calc R 1
H H1 0.587(3) 1.020(5) 0.267(3) 0.055(15) Uiso d . 1
H H3 0.566(5) 0.909(6) 0.308(4) 0.12(2) Uiso d . 1

loop_
_atom_site_aniso_label
_atom_site_aniso_U_11
_atom_site_aniso_U_22
_atom_site_aniso_U_33
_atom_site_aniso_U_12
_atom_site_aniso_U_13
_atom_site_aniso_U_23
Co1 0.0247(2) 0.0307(2) 0.0285(2) 0.00202(18) 0.00431(17) 0.00033(17)
Cl1 0.0321(5) 0.0552(6) 0.0551(5) -0.0004(4) 0.0056(4) 0.0055(4)
Cl2 0.0332(5) 0.0733(6) 0.0352(4) 0.0048(4) 0.0043(4) 0.0060(4)
N1 0.0273(14) 0.0411(17) 0.0331(13) 0.0027(12) 0.0047(11) 0.0019(12)
N2 0.0240(14) 0.0356(16) 0.0434(15) -0.0003(11) 0.0066(12) 0.0059(12)
N3 0.061(2) 0.0523(19) 0.0332(14) 0.0064(16) 0.0018(14) 0.0008(14)
N4 0.0315(15) 0.0483(17) 0.0425(15) 0.0025(13) 0.0141(13) 0.0055(13)
N5 0.0288(14) 0.0345(15) 0.0342(13) 0.0008(11) 0.0025(11) -0.0050(11)
N6 0.0259(14) 0.0419(17) 0.0373(14) 0.0057(12) 0.0001(12) -0.0036(12)
O1 0.062(2) 0.082(3) 0.065(2) -0.002(2) 0.0209(17) 0.0169(19)
C1 0.038(2) 0.051(2) 0.0394(18) -0.0062(17) 0.0001(15) -0.0090(16)
C2 0.045(2) 0.0345(19) 0.050(2) -0.0019(16) 0.0107(17) -0.0094(16)
C3 0.0347(19) 0.039(2) 0.056(2) 0.0040(16) -0.0022(16) 0.0098(17)
C4 0.039(2) 0.061(2) 0.0427(19) 0.0067(18) 0.0009(16) 0.0217(18)
C5 0.039(2) 0.054(2) 0.049(2) 0.0104(18) 0.0130(17) -0.0080(18)
C6 0.037(2) 0.037(2) 0.054(2) 0.0097(15) 0.0064(17) -0.0044(16)
C7 0.041(2) 0.0324(18) 0.061(2) -0.0050(16) 0.0173(17) 0.0013(16)
C8 0.0275(18) 0.055(2) 0.069(2) -0.0083(17) 0.0114(17) -0.010(2)

loop_
_atom_type_symbol
_atom_type_description
_atom_type_scat_dispersion_real
_atom_type_scat_dispersion_imag
_atom_type_scat_source
C C 0.0033 0.0016 'International Tables Vol C Tables 4.2.6.8 and 6.1.1.4'
H H 0.0000 0.0000 'International Tables Vol C Tables 4.2.6.8 and 6.1.1.4'
N N 0.0061 0.0033 'International Tables Vol C Tables 4.2.6.8 and 6.1.1.4'
Co Co 0.3494 0.9721 'International Tables Vol C Tables 4.2.6.8 and 6.1.1.4'
O O 0.0106 0.0060 'International Tables Vol C Tables 4.2.6.8 and 6.1.1.4'
Cl Cl 0.1484 0.1585 'International Tables Vol C Tables 4.2.6.8 and 6.1.1.4'

loop_
_geom_angle_atom_site_label_1
_geom_angle_atom_site_label_2
_geom_angle_atom_site_label_3
_geom_angle
_geom_angle_publ_flag
N2 Co1 N5 176.58(10) yes
N2 Co1 N4 97.69(10) yes
N5 Co1 N4 80.29(10) yes
N2 Co1 N3 79.96(10) yes
N5 Co1 N3 97.57(10) yes
N4 Co1 N3 98.50(11) yes
N2 Co1 N6 102.41(10) yes
N5 Co1 N6 79.87(10) yes
N4 Co1 N6 159.25(11) yes
N3 Co1 N6 90.09(11) yes
N2 Co1 N1 80.11(9) yes
N5 Co1 N1 102.61(9) yes
N4 Co1 N1 90.84(10) yes
N3 Co1 N1 158.94(11) yes
N6 Co1 N1 87.59(10) yes
C1 N1 Co1 107.55(19) ?
C1 N1 H1A 110.2 ?
Co1 N1 H1A 110.2 ?
C1 N1 H1B 110.2 ?
Co1 N1 H1B 110.2 ?
H1A N1 H1B 108.5 ?
C3 N2 C2 116.9(3) ?
C3 N2 Co1 107.58(19) ?
C2 N2 Co1 108.53(19) ?
C3 N2 H2 107.9 ?
C2 N2 H2 107.9 ?
Co1 N2 H2 107.9 ?
C4 N3 Co1 108.7(2) ?
C4 N3 H3A 109.9 ?
Co1 N3 H3A 109.9 ?
C4 N3 H3B 109.9 ?
Co1 N3 H3B 109.9 ?
H3A N3 H3B 108.3 ?
C5 N4 Co1 109.0(2) ?
C5 N4 H4A 109.9 ?
Co1 N4 H4A 109.9 ?
C5 N4 H4B 109.9 ?
Co1 N4 H4B 109.9 ?
H4A N4 H4B 108.3 ?
C7 N5 C6 116.4(3) ?
C7 N5 Co1 106.42(19) ?
C6 N5 Co1 108.7(2) ?
C7 N5 H5 108.3 ?
C6 N5 H5 108.3 ?
Co1 N5 H5 108.3 ?
C8 N6 Co1 108.7(2) ?
C8 N6 H6A 109.9 ?
Co1 N6 H6A 109.9 ?
C8 N6 H6B 109.9 ?
Co1 N6 H6B 109.9 ?
H6A N6 H6B 108.3 ?
H1 O1 H3 99(5) ?
N1 C1 C2 109.7(3) ?
N1 C1 H1C 109.7 ?
C2 C1 H1C 109.7 ?
N1 C1 H1D 109.7 ?
C2 C1 H1D 109.7 ?
H1C C1 H1D 108.2 ?
N2 C2 C1 108.2(3) ?
N2 C2 H2A 110.1 ?
C1 C2 H2A 110.1 ?
N2 C2 H2B 110.1 ?
C1 C2 H2B 110.1 ?
H2A C2 H2B 108.4 ?
N2 C3 C4 108.6(3) ?
N2 C3 H3C 110.0 ?
C4 C3 H3C 110.0 ?
N2 C3 H3D 110.0 ?
C4 C3 H3D 110.0 ?
H3C C3 H3D 108.4 ?
N3 C4 C3 110.3(3) ?
N3 C4 H4C 109.6 ?
C3 C4 H4C 109.6 ?
N3 C4 H4D 109.6 ?
C3 C4 H4D 109.6 ?
H4C C4 H4D 108.1 ?
N4 C5 C6 109.7(3) ?
N4 C5 H5A 109.7 ?
C6 C5 H5A 109.7 ?
N4 C5 H5B 109.7 ?
C6 C5 H5B 109.7 ?
H5A C5 H5B 108.2 ?
N5 C6 C5 108.8(3) ?
N5 C6 H6C 109.9 ?
C5 C6 H6C 109.9 ?
N5 C6 H6D 109.9 ?
C5 C6 H6D 109.9 ?
H6C C6 H6D 108.3 ?
N5 C7 C8 107.8(3) ?
N5 C7 H7A 110.1 ?
C8 C7 H7A 110.1 ?
N5 C7 H7B 110.1 ?
C8 C7 H7B 110.1 ?
H7A C7 H7B 108.5 ?
N6 C8 C7 110.6(3) ?
N6 C8 H8A 109.5 ?
C7 C8 H8A 109.5 ?
N6 C8 H8B 109.5 ?
C7 C8 H8B 109.5 ?
H8A C8 H8B 108.1 ?

loop_
_geom_bond_atom_site_label_1
_geom_bond_atom_site_label_2
_geom_bond_distance
_geom_bond_publ_flag
Co1 N2 2.128(3) yes
Co1 N5 2.133(3) yes
Co1 N4 2.164(3) yes
Co1 N3 2.193(3) yes
Co1 N6 2.199(3) yes
Co1 N1 2.215(2) yes
N1 C1 1.474(4) ?
N1 H1A 0.9000 ?
N1 H1B 0.9000 ?
N2 C3 1.466(4) ?
N2 C2 1.470(4) ?
N2 H2 0.9100 ?
N3 C4 1.474(4) ?
N3 H3A 0.9000 ?
N3 H3B 0.9000 ?
N4 C5 1.471(4) ?
N4 H4A 0.9000 ?
N4 H4B 0.9000 ?
N5 C7 1.462(4) ?
N5 C6 1.469(4) ?
N5 H5 0.9100 ?
N6 C8 1.469(4) ?
N6 H6A 0.9000 ?
N6 H6B 0.9000 ?
O1 H1 0.74(4) ?
O1 H3 0.84(6) ?
C1 C2 1.505(5) ?
C1 H1C 0.9700 ?
C1 H1D 0.9700 ?
C2 H2A 0.9700 ?
C2 H2B 0.9700 ?
C3 C4 1.492(5) ?
C3 H3C 0.9700 ?
C3 H3D 0.9700 ?
C4 H4C 0.9700 ?
C4 H4D 0.9700 ?
C5 C6 1.496(5) ?
C5 H5A 0.9700 ?
C5 H5B 0.9700 ?
C6 H6C 0.9700 ?
C6 H6D 0.9700 ?
C7 C8 1.511(5) ?
C7 H7A 0.9700 ?
C7 H7B 0.9700 ?
C8 H8A 0.9700 ?
C8 H8B 0.9700 ?

loop_
_geom_hbond_atom_site_label_D
_geom_hbond_atom_site_label_H
_geom_hbond_atom_site_label_A
_geom_hbond_site_symmetry_A
_geom_hbond_distance_DH
_geom_hbond_distance_HA
_geom_hbond_distance_DA
_geom_hbond_angle_DHA
_geom_hbond_publ_flag
O1 H3 Cl1 . 0.83(6) 2.38(6) 3.186(3) 164(5) yes
O1 H1 Cl1 2_655 0.75(4) 2.48(4) 3.201(4) 164(4) yes
N6 H6B Cl2 3_566 0.90 2.56 3.461(3) 178.3 yes
N6 H6A Cl2 . 0.90 2.45 3.341(3) 171.6 yes
N5 H5 Cl2 4_565 0.91 2.42 3.323(3) 172.4 yes
N4 H4B Cl1 3_666 0.90 2.56 3.399(3) 154.6 yes
N4 H4A O1 2_645 0.90 2.38 3.189(4) 150.3 yes
N2 H2 Cl1 . 0.91 2.46 3.354(3) 168.9 yes
N1 H1B Cl1 3_666 0.90 2.58 3.411(3) 154.2 yes
N1 H1A Cl2 . 0.90 2.56 3.401(3) 155.2 yes
